data_1572899
loop_
_publ_author_name
'Pedussaut, Lucie'
'Mahieu, Nolwenn'
'Chartier, Camille'
'Rajeshkumar, Thayalan'
'Tricoire, Maxime'
'Douair, Iskander'
'Casaretto, Nicolas'
'Maron, Laurent'
'Danoun, Gr&#xe9;gory'
'Nocton, Gr&#xe9;gory'

_publ_section_title
;
 The photo-isomerization of the cyclononatetraenyl ligand and related rare
 earth complexes.
;
_journal_issue 46
_journal_name_full 'Chemical science'
_journal_page_first 19273
_journal_page_last 19282
_journal_paper_doi 10.1039/d4sc04767b
_journal_volume 15
_journal_year 2024
_chemical_formula_moiety 'C17 H17 Tb'
_chemical_formula_sum 'C17 H17 Tb'
_chemical_formula_weight 380.22
_space_group_crystal_system orthorhombic
_space_group_IT_number 62
_space_group_name_Hall '-P 2ac 2n'
_space_group_name_H-M_alt 'P n m a'
_atom_sites_solution_hydrogens geom
_atom_sites_solution_primary dual
_audit_creation_date 2023-04-19
_audit_creation_method
;
Olex2 1.3
(compiled 2020.11.12 svn.r5f609507 for OlexSys, GUI svn.r6408)
;
_audit_update_record
;
2024-07-13 deposited with the CCDC.	2024-10-15 downloaded from the CCDC.
;
_cell_angle_alpha 90
_cell_angle_beta 90
_cell_angle_gamma 90
_cell_formula_units_Z 4
_cell_length_a 11.781(6)
_cell_length_b 13.017(8)
_cell_length_c 8.708(5)
_cell_measurement_reflns_used 581
_cell_measurement_temperature 150.0
_cell_measurement_theta_max 18.445
_cell_measurement_theta_min 2.909
_cell_volume 1335.4(13)
_computing_cell_refinement 'SAINT V8.38A (Bruker, 2018)'
_computing_data_reduction 'SAINT V8.38A (Bruker, 2018)'
_computing_molecular_graphics 'Olex2 1.3 (Dolomanov et al., 2009)'
_computing_publication_material 'Olex2 1.3 (Dolomanov et al., 2009)'
_computing_structure_refinement 'SHELXL 2018/3 (Sheldrick, 2015)'
_computing_structure_solution 'SHELXT 2018/2 (Sheldrick, 2018)'
_diffrn_ambient_temperature 150.01
_diffrn_measured_fraction_theta_full 0.999
_diffrn_measured_fraction_theta_max 0.999
_diffrn_measurement_device_type 'Bruker APEX-II CCD'
_diffrn_measurement_method '\f and \w scans'
_diffrn_radiation_type MoK\a
_diffrn_radiation_wavelength 0.71073
_diffrn_reflns_av_R_equivalents 0.1491
_diffrn_reflns_av_unetI/netI 0.0717
_diffrn_reflns_Laue_measured_fraction_full 0.999
_diffrn_reflns_Laue_measured_fraction_max 0.999
_diffrn_reflns_limit_h_max 14
_diffrn_reflns_limit_h_min -15
_diffrn_reflns_limit_k_max 16
_diffrn_reflns_limit_k_min -16
_diffrn_reflns_limit_l_max 11
_diffrn_reflns_limit_l_min -11
_diffrn_reflns_number 17144
_diffrn_reflns_point_group_measured_fraction_full 0.999
_diffrn_reflns_point_group_measured_fraction_max 0.999
_diffrn_reflns_theta_full 25.242
_diffrn_reflns_theta_max 27.102
_diffrn_reflns_theta_min 2.814
_diffrn_source_current 31.0
_diffrn_source_power 1.705
_diffrn_source_voltage 55.0
_diffrn_standards_number 0
_exptl_absorpt_coefficient_mu 5.273
_exptl_absorpt_correction_T_max 0.7469
_exptl_absorpt_correction_T_min 0.5699
_exptl_absorpt_correction_type multi-scan
_exptl_absorpt_process_details
;
SADABS-2016/2 (Bruker,2016/2) was used for absorption correction.
wR2(int) was 0.1105 before and 0.0817 after correction.
The Ratio of minimum to maximum transmission is 0.7630.
The \l/2 correction factor is Not present.
;
_exptl_crystal_colour orange
_exptl_crystal_colour_primary orange
_exptl_crystal_density_diffrn 1.891
_exptl_crystal_description needle
_exptl_crystal_F_000 736
_exptl_crystal_size_max 0.14
_exptl_crystal_size_mid 0.04
_exptl_crystal_size_min 0.04
_refine_diff_density_max 1.600
_refine_diff_density_min -2.268
_refine_diff_density_rms 0.274
_refine_ls_extinction_method none
_refine_ls_goodness_of_fit_ref 1.101
_refine_ls_hydrogen_treatment constr
_refine_ls_matrix_type full
_refine_ls_number_parameters 85
_refine_ls_number_reflns 1539
_refine_ls_number_restraints 24
_refine_ls_restrained_S_all 1.126
_refine_ls_R_factor_all 0.0726
_refine_ls_R_factor_gt 0.0447
_refine_ls_shift/su_max 0.001
_refine_ls_shift/su_mean 0.000
_refine_ls_structure_factor_coef Fsqd
_refine_ls_weighting_details 'w=1/[\s^2^(Fo^2^)+(0.0470P)^2^+5.0932P] where P=(Fo^2^+2Fc^2^)/3'
_refine_ls_weighting_scheme calc
_refine_ls_wR_factor_gt 0.1093
_refine_ls_wR_factor_ref 0.1274
_reflns_Friedel_coverage 0.000
_reflns_number_gt 1100
_reflns_number_total 1539
_reflns_threshold_expression 'I > 2\s(I)'
_cod_data_source_file d4sc04767b3.cif
_cod_data_source_block 2-Tb-trans
_cod_depositor_comments 'Adding full bibliography for 1572887--1572904.cif.'
_cod_original_cell_volume 1335.5(13)
_cod_database_code 1572899
_shelx_shelxl_version_number 2018/3
_shelx_space_group_comment
;
The symmetry employed for this shelxl refinement is uniquely defined
by the following loop, which should always be used as a source of
symmetry information in preference to the above space-group names.
They are only intended as comments.
;
_shelx_estimated_absorpt_t_max 0.817
_shelx_estimated_absorpt_t_min 0.526
_olex2_refinement_description
;
1. Fixed Uiso
 At 1.2 times of:
  All C(H) groups
2. Uiso/Uaniso restraints and constraints
C1 \\sim C2 \\sim C3 \\sim C4 \\sim C5: within 2A with sigma of 0.01 and sigma
for terminal atoms of 0.02 within 2A
3.a Aromatic/amide H refined with riding coordinates:
 C8(H8), C9(H9), C6(H6), C7(H7), C5(H5), C4(H4), C2(H2), C3(H3), C1(H1)
;
_olex2_submission_special_instructions 'No special instructions were received'

loop_
_space_group_symop_operation_xyz
'x, y, z'
'-x+1/2, -y, z+1/2'
'-x, y+1/2, -z'
'x+1/2, -y+1/2, -z+1/2'
'-x, -y, -z'
'x-1/2, y, -z-1/2'
'x, -y-1/2, z'
'-x-1/2, y-1/2, z-1/2'

loop_
_atom_site_label
_atom_site_type_symbol
_atom_site_fract_x
_atom_site_fract_y
_atom_site_fract_z
_atom_site_U_iso_or_equiv
_atom_site_adp_type
_atom_site_occupancy
_atom_site_site_symmetry_order
_atom_site_calc_flag
_atom_site_refinement_flags_posn
_atom_site_refinement_flags_adp
_atom_site_refinement_flags_occupancy
_atom_site_disorder_assembly
_atom_site_disorder_group
Tb1 Tb 0.62009(4) 0.750000 0.48821(5) 0.0216(2) Uani 1 2 d S T P . .
C8 C 0.4718(9) 0.6210(8) 0.3913(13) 0.047(3) Uani 1 1 d . . . . .
H8 H 0.447120 0.553906 0.418231 0.057 Uiso 1 1 calc R U . . .
C9 C 0.4136(8) 0.6957(10) 0.4685(10) 0.049(3) Uani 1 1 d . . . . .
H9 H 0.360302 0.668002 0.539159 0.059 Uiso 1 1 calc R U . . .
C6 C 0.6198(8) 0.6943(11) 0.2091(11) 0.059(4) Uani 1 1 d . . . . .
H6 H 0.675362 0.665932 0.142379 0.071 Uiso 1 1 calc R U . . .
C7 C 0.5562(10) 0.6196(10) 0.2854(14) 0.053(3) Uani 1 1 d . . . . .
H7 H 0.576979 0.551802 0.256371 0.064 Uiso 1 1 calc R U . . .
C5 C 0.6446(8) 0.6941(11) 0.7875(12) 0.062(3) Uani 1 1 d . U . . .
H5 H 0.594772 0.670257 0.865596 0.075 Uiso 1 1 calc R U . . .
C4 C 0.6946(11) 0.6057(11) 0.7092(15) 0.066(3) Uani 1 1 d . U . . .
H4 H 0.666992 0.543081 0.750847 0.079 Uiso 1 1 calc R U . . .
C2 C 0.8338(11) 0.6514(12) 0.5171(15) 0.067(3) Uani 1 1 d . U . . .
H2 H 0.875226 0.630103 0.429134 0.080 Uiso 1 1 calc R U . . .
C3 C 0.7673(11) 0.5884(12) 0.5967(16) 0.069(3) Uani 1 1 d . U . . .
H3 H 0.773219 0.518307 0.567388 0.083 Uiso 1 1 calc R U . . .
C1 C 0.8374(14) 0.750000 0.573(3) 0.075(4) Uani 1 2 d S TU P . .
H1 H 0.844351 0.750000 0.681678 0.090 Uiso 1 2 calc R U P . .

loop_
_atom_site_aniso_label
_atom_site_aniso_U_11
_atom_site_aniso_U_22
_atom_site_aniso_U_33
_atom_site_aniso_U_23
_atom_site_aniso_U_13
_atom_site_aniso_U_12
Tb1 0.0194(3) 0.0269(3) 0.0187(3) 0.000 -0.0011(2) 0.000
C8 0.056(7) 0.028(6) 0.057(7) 0.012(5) -0.030(5) -0.021(5)
C9 0.025(4) 0.098(9) 0.024(4) 0.016(5) -0.004(3) -0.028(5)
C6 0.042(6) 0.112(11) 0.024(4) -0.027(5) -0.012(4) 0.029(6)
C7 0.050(7) 0.057(8) 0.053(6) -0.024(6) -0.023(6) 0.017(6)
C5 0.037(5) 0.117(9) 0.033(5) 0.028(5) -0.018(4) -0.026(5)
C4 0.067(6) 0.073(7) 0.056(6) 0.026(5) -0.036(5) -0.027(5)
C2 0.045(5) 0.084(8) 0.071(7) -0.022(5) -0.022(5) 0.027(5)
C3 0.066(6) 0.068(7) 0.074(7) 0.007(5) -0.040(5) 0.011(5)
C1 0.043(7) 0.091(10) 0.091(9) 0.000 -0.027(7) 0.000

loop_
_atom_type_symbol
_atom_type_description
_atom_type_scat_dispersion_real
_atom_type_scat_dispersion_imag
_atom_type_scat_source
C C 0.0033 0.0016 'International Tables Vol C Tables 4.2.6.8 and 6.1.1.4'
H H 0.0000 0.0000 'International Tables Vol C Tables 4.2.6.8 and 6.1.1.4'
Tb Tb -0.1723 4.1537 'International Tables Vol C Tables 4.2.6.8 and 6.1.1.4'

loop_
_geom_angle_atom_site_label_1
_geom_angle_atom_site_label_2
_geom_angle_atom_site_label_3
_geom_angle
_geom_angle_site_symmetry_1
_geom_angle_site_symmetry_3
_geom_angle_publ_flag
C8 Tb1 C8 81.7(5) . 7_575 ?
C8 Tb1 C5 102.3(3) . . ?
C8 Tb1 C5 124.2(4) 7_575 . ?
C8 Tb1 C5 124.2(4) . 7_575 ?
C8 Tb1 C5 102.3(3) 7_575 7_575 ?
C8 Tb1 C4 90.0(3) . . ?
C8 Tb1 C4 150.4(4) 7_575 . ?
C8 Tb1 C1 138.2(3) . . ?
C8 Tb1 C1 138.2(3) 7_575 . ?
C9 Tb1 C8 31.0(4) . . ?
C9 Tb1 C8 60.5(4) . 7_575 ?
C9 Tb1 C8 60.5(4) 7_575 . ?
C9 Tb1 C8 31.0(4) 7_575 7_575 ?
C9 Tb1 C9 32.3(6) . 7_575 ?
C9 Tb1 C7 59.2(4) 7_575 7_575 ?
C9 Tb1 C7 59.2(4) . . ?
C9 Tb1 C7 81.7(3) 7_575 . ?
C9 Tb1 C7 81.7(3) . 7_575 ?
C9 Tb1 C5 95.3(3) . . ?
C9 Tb1 C5 103.9(3) 7_575 . ?
C9 Tb1 C5 95.3(3) 7_575 7_575 ?
C9 Tb1 C5 103.9(3) . 7_575 ?
C9 Tb1 C4 121.9(4) 7_575 . ?
C9 Tb1 C4 99.1(4) . . ?
C9 Tb1 C1 159.9(4) . . ?
C9 Tb1 C1 159.9(4) 7_575 . ?
C6 Tb1 C8 59.8(4) . . ?
C6 Tb1 C8 82.6(3) 7_575 . ?
C6 Tb1 C8 59.8(4) 7_575 7_575 ?
C6 Tb1 C8 82.6(3) . 7_575 ?
C6 Tb1 C9 81.6(3) 7_575 7_575 ?
C6 Tb1 C9 90.8(3) . 7_575 ?
C6 Tb1 C9 81.6(3) . . ?
C6 Tb1 C9 90.8(3) 7_575 . ?
C6 Tb1 C6 33.2(7) . 7_575 ?
C6 Tb1 C7 31.8(4) . . ?
C6 Tb1 C7 61.9(5) . 7_575 ?
C6 Tb1 C7 31.8(4) 7_575 7_575 ?
C6 Tb1 C7 61.9(5) 7_575 . ?
C6 Tb1 C5 173.9(3) . 7_575 ?
C6 Tb1 C5 173.9(3) 7_575 . ?
C6 Tb1 C5 147.3(5) 7_575 7_575 ?
C6 Tb1 C5 147.3(5) . . ?
C6 Tb1 C4 117.6(4) . . ?
C6 Tb1 C4 147.4(5) 7_575 . ?
C6 Tb1 C1 105.5(5) 7_575 . ?
C6 Tb1 C1 105.5(5) . . ?
C7 Tb1 C8 90.4(3) . 7_575 ?
C7 Tb1 C8 90.4(3) 7_575 . ?
C7 Tb1 C8 30.7(4) 7_575 7_575 ?
C7 Tb1 C8 30.7(4) . . ?
C7 Tb1 C7 83.0(6) 7_575 . ?
C7 Tb1 C5 120.9(4) 7_575 7_575 ?
C7 Tb1 C5 150.3(4) 7_575 . ?
C7 Tb1 C5 120.9(4) . . ?
C7 Tb1 C5 150.3(4) . 7_575 ?
C7 Tb1 C4 96.9(4) . . ?
C7 Tb1 C4 178.9(4) 7_575 . ?
C7 Tb1 C1 118.2(4) . . ?
C7 Tb1 C1 118.2(4) 7_575 . ?
C5 Tb1 C5 31.0(6) . 7_575 ?
C5 Tb1 C4 59.5(5) 7_575 . ?
C5 Tb1 C4 30.5(4) . . ?
C1 Tb1 C5 68.5(5) . . ?
C1 Tb1 C5 68.5(5) . 7_575 ?
C1 Tb1 C4 60.9(4) . . ?
Tb1 C8 H8 136.7 . . ?
C9 C8 Tb1 73.4(6) . . ?
C9 C8 H8 112.3 . . ?
C7 C8 Tb1 74.5(6) . . ?
C7 C8 H8 112.3 . . ?
C7 C8 C9 135.4(11) . . ?
Tb1 C9 H9 134.0 . . ?
C8 C9 Tb1 75.6(5) . . ?
C8 C9 C9 135.4(6) . 7_575 ?
C8 C9 H9 112.3 . . ?
C9 C9 Tb1 73.8(3) 7_575 . ?
C9 C9 H9 112.3 7_575 . ?
Tb1 C6 H6 134.1 . . ?
C6 C6 Tb1 73.4(3) 7_575 . ?
C6 C6 H6 112.9 7_575 . ?
C7 C6 Tb1 75.1(6) . . ?
C7 C6 C6 134.2(7) . 7_575 ?
C7 C6 H6 112.9 . . ?
Tb1 C7 H7 136.3 . . ?
C8 C7 Tb1 74.8(6) . . ?
C8 C7 C6 135.0(11) . . ?
C8 C7 H7 112.5 . . ?
C6 C7 Tb1 73.1(6) . . ?
C6 C7 H7 112.5 . . ?
Tb1 C5 H5 135.0 . . ?
C5 C5 Tb1 74.5(3) 7_575 . ?
C5 C5 H5 109.0 7_575 . ?
C5 C5 C4 141.9(7) 7_575 . ?
C4 C5 Tb1 78.8(6) . . ?
C4 C5 H5 109.0 . . ?
Tb1 C4 H4 136.4 . . ?
C5 C4 Tb1 70.7(6) . . ?
C5 C4 H4 111.0 . . ?
C3 C4 Tb1 79.1(8) . . ?
C3 C4 C5 137.9(13) . . ?
C3 C4 H4 111.0 . . ?
Tb1 C2 H2 121.1 . . ?
C3 C2 Tb1 78.6(7) . . ?
C3 C2 H2 122.9 . . ?
C3 C2 C1 114.2(15) . . ?
C1 C2 Tb1 68.7(8) . . ?
C1 C2 H2 122.9 . . ?
Tb1 C3 H3 131.0 . . ?
C4 C3 Tb1 74.2(8) . . ?
C4 C3 C2 131.6(15) . . ?
C4 C3 H3 114.2 . . ?
C2 C3 Tb1 74.5(8) . . ?
C2 C3 H3 114.2 . . ?
Tb1 C1 H1 111.1 . . ?
C2 C1 Tb1 82.7(9) . . ?
C2 C1 Tb1 82.7(9) 7_575 . ?
C2 C1 C2 138(2) 7_575 . ?
C2 C1 H1 110.8 . . ?
C2 C1 H1 110.8 7_575 . ?

loop_
_geom_bond_atom_site_label_1
_geom_bond_atom_site_label_2
_geom_bond_distance
_geom_bond_site_symmetry_2
_geom_bond_publ_flag
Tb1 C8 2.566(9) . ?
Tb1 C8 2.566(9) 7_575 ?
Tb1 C9 2.540(9) . ?
Tb1 C9 2.540(9) 7_575 ?
Tb1 C6 2.537(9) 7_575 ?
Tb1 C6 2.537(9) . ?
Tb1 C7 2.563(11) 7_575 ?
Tb1 C7 2.563(11) . ?
Tb1 C5 2.722(10) 7_575 ?
Tb1 C5 2.722(10) . ?
Tb1 C4 2.828(12) . ?
Tb1 C1 2.664(16) . ?
C8 H8 0.9500 . ?
C8 C9 1.367(16) . ?
C8 C7 1.357(17) . ?
C9 C9 1.41(3) 7_575 ?
C9 H9 0.9500 . ?
C6 C6 1.45(3) 7_575 ?
C6 H6 0.9500 . ?
C6 C7 1.396(18) . ?
C7 H7 0.9500 . ?
C5 C5 1.46(3) 7_575 ?
C5 H5 0.9500 . ?
C5 C4 1.461(19) . ?
C4 H4 0.9500 . ?
C4 C3 1.321(19) . ?
C2 H2 0.9500 . ?
C2 C3 1.329(19) . ?
C2 C1 1.373(16) . ?
C3 H3 0.9500 . ?
C1 H1 0.9500 . ?

loop_
_geom_torsion_atom_site_label_1
_geom_torsion_atom_site_label_2
_geom_torsion_atom_site_label_3
_geom_torsion_atom_site_label_4
_geom_torsion
_geom_torsion_site_symmetry_1
_geom_torsion_site_symmetry_2
_geom_torsion_site_symmetry_3
_geom_torsion_site_symmetry_4
_geom_torsion_publ_flag
Tb1 C8 C9 C9 48.0(6) . . . 7_575 ?
Tb1 C8 C7 C6 -45.7(12) . . . . ?
Tb1 C6 C7 C8 46.2(12) . . . . ?
Tb1 C5 C4 C3 46.6(14) . . . . ?
Tb1 C4 C3 C2 51.6(13) . . . . ?
Tb1 C2 C3 C4 -51.5(13) . . . . ?
Tb1 C2 C1 C2 -70(2) . . . 7_575 ?
C9 C8 C7 Tb1 45.3(12) . . . . ?
C9 C8 C7 C6 0(2) . . . . ?
C6 C6 C7 Tb1 -48.0(6) 7_575 . . . ?
C6 C6 C7 C8 -1.7(17) 7_575 . . . ?
C7 C8 C9 Tb1 -45.6(12) . . . . ?
C7 C8 C9 C9 2.3(17) . . . 7_575 ?
C5 C5 C4 Tb1 -46.0(7) 7_575 . . . ?
C5 C5 C4 C3 1(2) 7_575 . . . ?
C5 C4 C3 Tb1 -44.3(14) . . . . ?
C5 C4 C3 C2 7(2) . . . . ?
C3 C2 C1 Tb1 -65.9(11) . . . . ?
C3 C2 C1 C2 -136(2) . . . 7_575 ?
C1 C2 C3 Tb1 60.2(11) . . . . ?
C1 C2 C3 C4 9(2) . . . . ?
